data_1100551
loop_
_publ_author_name
'Krieger, M.'
'Gould, R. O.'
'Neum\"uller, B.'
'Harms, K.'
'Dehnicke, K.'

_publ_section_title
;
 Phosphaniminato-Komplexe des Zinks mit Hydrido-, Alkinylo-,
 Alkenylo- und Amido-Liganden
;
_journal_coden_ASTM ZAACAB
_journal_issue 9
_journal_name_full
;
 Zeitschrift fuer Anorganische und Allgemeine Chemie
;
_journal_page_first 1434
_journal_page_last 1442
_journal_paper_doi 10.1002/(sici)1521-3749(199809)624:9<1434::aid-zaac1434>3.0.co;2-7
_journal_volume 624
_journal_year 1998
_chemical_formula_sum 'C24 H72 N6 P4 Si4 Zn3'
_space_group_IT_number 60
_symmetry_cell_setting orthorhombic
_symmetry_Int_Tables_number 60
_symmetry_space_group_name_Hall '-P 2n 2ab'
_symmetry_space_group_name_H-M 'P b c n'
_cell_angle_alpha 90
_cell_angle_beta 90
_cell_angle_gamma 90
_cell_formula_units_Z 4
_cell_length_a 11.647(2)
_cell_length_b 17.897(4)
_cell_length_c 23.513(5)
_cod_database_code 1100551

loop_
_symmetry_equiv_pos_site_id
_symmetry_equiv_pos_as_xyz
1 x,y,z
2 1/2+x,1/2+y,1/2-z
3 x,-y,1/2+z
4 1/2-x,1/2+y,z
5 -x,-y,-z
6 -1/2-x,-1/2-y,-1/2+z
7 -x,y,-1/2-z
8 -1/2+x,-1/2-y,-z

loop_
_atom_site_label
_atom_site_type_symbol
_atom_site_fract_x
_atom_site_fract_y
_atom_site_fract_z
Zn1 Zn 0.00000 0.35647(12) 0.25000
Zn2 Zn 0.16114(17) 0.35722(10) 0.33778(7)
N1 N 0.0226(11) 0.4107(6) 0.3246(4)
P1 P -0.0542(5) 0.4663(2) 0.35753(17)
C1 C -0.1886(14) 0.4845(13) 0.3215(10)
H1 H -0.17410 0.49430 0.28200
H2 H -0.22520 0.52720 0.33840
H3 H -0.23780 0.44170 0.32500
C2 C -0.004(2) 0.5585(8) 0.3741(12)
H4 H 0.01540 0.58410 0.33960
H5 H 0.06270 0.55510 0.39790
H6 H -0.06320 0.58550 0.39370
C3 C -0.104(2) 0.4313(14) 0.4251(7)
H7 H -0.12840 0.38040 0.42080
H8 H -0.16680 0.46120 0.43810
H9 H -0.04230 0.43350 0.45220
C4? C -0.020(3) 0.4740(19) 0.4321(6)
H10? H 0.00470 0.42630 0.44620
H11? H -0.08700 0.48980 0.45270
H12? H 0.04020 0.50990 0.43720
C5? C -0.2089(10) 0.465(2) 0.3583(18)
H13? H -0.23640 0.43840 0.32550
H14? H -0.23750 0.51520 0.35760
H15? H -0.23510 0.44030 0.39220
C6? C -0.025(3) 0.5602(9) 0.3332(14)
H16? H -0.05990 0.56750 0.29660
H17? H 0.05610 0.56750 0.33040
H18? H -0.05680 0.59540 0.35970
N2 N 0.1443(11) 0.3027(6) 0.2673(4)
P2 P 0.2129(5) 0.2396(2) 0.23818(18)
C7 C 0.147(2) 0.2025(13) 0.1749(8)
H19 H 0.07230 0.18390 0.18380
H20 H 0.19380 0.16250 0.16020
H21 H 0.14130 0.24120 0.14680
C8 C 0.240(2) 0.1565(9) 0.2791(8)
H22 H 0.17060 0.14070 0.29740
H23 H 0.29730 0.16700 0.30750
H24 H 0.26730 0.11760 0.25440
C9 C 0.3538(15) 0.2657(16) 0.2135(13)
H25 H 0.34770 0.30800 0.18870
H26 H 0.38750 0.22460 0.19330
H27 H 0.40120 0.27830 0.24550
C10? C 0.337(2) 0.1989(19) 0.2726(12)
H28? H 0.39460 0.23650 0.27770
H29? H 0.36670 0.15930 0.24940
H30? H 0.31470 0.17930 0.30900
C11? C 0.270(3) 0.2602(19) 0.1685(8)
H31? H 0.30390 0.30900 0.16870
H32? H 0.20840 0.25900 0.14110
H33? H 0.32640 0.22360 0.15860
C12? C 0.127(3) 0.1574(14) 0.2238(18)
H34? H 0.05330 0.17240 0.20980
H35? H 0.11780 0.12920 0.25820
H36? H 0.16500 0.12720 0.19580
N3 N 0.2707(12) 0.3568(6) 0.3978(4)
Si1 Si 0.3693(6) 0.4257(4) 0.3963(2)
C13 C 0.5163(11) 0.3960(11) 0.4201(7)
H37 H 0.51200 0.37640 0.45800
H38 H 0.56700 0.43820 0.41950
H39 H 0.54490 0.35810 0.39490
C14 C 0.3275(19) 0.5085(8) 0.4415(7)
H40 H 0.25240 0.52540 0.43070
H41 H 0.38200 0.54810 0.43600
H42 H 0.32690 0.49410 0.48080
C15 C 0.3834(16) 0.4634(10) 0.3220(5)
H43 H 0.30950 0.47930 0.30860
H44 H 0.41270 0.42500 0.29750
H45 H 0.43520 0.50510 0.32210
Si2 Si 0.2498(6) 0.2896(3) 0.44732(19)
C16 C 0.1112(11) 0.2396(8) 0.4320(6)
H46 H 0.11370 0.21910 0.39430
H47 H 0.04850 0.27420 0.43480
H48 H 0.10070 0.20000 0.45910
C17 C 0.2401(16) 0.3287(9) 0.5211(4)
H49 H 0.18090 0.36600 0.52250
H50 H 0.31230 0.35090 0.53130
H51 H 0.22210 0.28940 0.54740
C18 C 0.3667(13) 0.2172(8) 0.4473(7)
H52 H 0.37400 0.19640 0.40990
H53 H 0.34780 0.17830 0.47380
H54 H 0.43790 0.24010 0.45820
N1F* N -0.0226(11) 0.4107(6) 0.1754(4)
Zn2F* Zn -0.16114(17) 0.35722(10) 0.16222(7)
N2F* N -0.1443(11) 0.3027(6) 0.2327(4)
P2F* P -0.2129(5) 0.2396(2) 0.26182(18)
C7F* C -0.147(2) 0.2025(13) 0.3251(8)
H19F* H -0.07230 0.18390 0.31620
H20F* H -0.19380 0.16250 0.33980
H21F* H -0.14130 0.24120 0.35320
C8F* C -0.240(2) 0.1565(9) 0.2209(8)
H22F* H -0.17060 0.14070 0.20260
H23F* H -0.29730 0.16700 0.19250
H24F* H -0.26730 0.11760 0.24560
C9F* C -0.3538(15) 0.2657(16) 0.2865(13)
H25F* H -0.34770 0.30800 0.31130
H26F* H -0.38750 0.22460 0.30670
H27F* H -0.40120 0.27830 0.25450
N3F* N -0.2707(12) 0.3568(6) 0.1022(4)
Si1F* Si -0.3693(6) 0.4257(4) 0.1037(2)
C13F* C -0.5163(11) 0.3960(11) 0.0799(7)
H37F* H -0.51200 0.37640 0.04200
H38F* H -0.56700 0.43820 0.08050
H39F* H -0.54490 0.35810 0.10510
C14F* C -0.3275(19) 0.5085(8) 0.0585(7)
H40F* H -0.25240 0.52540 0.06930
H41F* H -0.38200 0.54810 0.06400
H42F* H -0.32690 0.49410 0.01920
C15F* C -0.3834(16) 0.4634(10) 0.1780(5)
H43F* H -0.30950 0.47930 0.19140
H44F* H -0.41270 0.42500 0.20250
H45F* H -0.43520 0.50510 0.17790
Si2F* Si -0.2498(6) 0.2896(3) 0.05268(19)
C16F* C -0.1112(11) 0.2396(8) 0.0680(6)
H46F* H -0.11370 0.21910 0.10570
H47F* H -0.04850 0.27420 0.06520
H48F* H -0.10070 0.20000 0.04090
C17F* C -0.2401(16) 0.3287(9) -0.0211(4)
H49F* H -0.18090 0.36600 -0.02250
H50F* H -0.31230 0.35090 -0.03130
H51F* H -0.22210 0.28940 -0.04740
C18F* C -0.3667(13) 0.2172(8) 0.0527(7)
H52F* H -0.37400 0.19640 0.09010
H53F* H -0.34780 0.17830 0.02620
H54F* H -0.43790 0.24010 0.04180
P1F* P 0.0542(5) 0.4663(2) 0.14247(17)
C1F* C 0.1886(14) 0.4845(13) 0.1785(10)
H1F* H 0.17410 0.49430 0.21800
H2F* H 0.22520 0.52720 0.16160
H3F* H 0.23780 0.44170 0.17500
C2F* C 0.004(2) 0.5585(8) 0.1259(12)
H4F* H -0.01540 0.58410 0.16040
H5F* H -0.06270 0.55510 0.10210
H6F* H 0.06320 0.58550 0.10630
C3F* C 0.104(2) 0.4313(14) 0.0749(7)
H7F* H 0.12840 0.38040 0.07920
H8F* H 0.16680 0.46120 0.06190
H9F* H 0.04230 0.43350 0.04780

loop_
_atom_type_symbol
_atom_type_radius_bond
C 0.68
H 0.23
N 0.68
P 1.05
Si 1.20
Zn 1.12
